data_7047844
loop_
_publ_author_name
'Fern\'andez-Figueiras, Adolfo'
'Lucio-Mart\'inez, F\'atima'
'Mun\'in-Cruz, Paula'
'Polo-Ces, Paula'
'Reigosa, Francisco'
'Adams, Harry'
'Pereira, M. Teresa'
'Vila, Jos\'e M'

_publ_section_title
;
 Palladium iminophosphorane complexes: the pre-cursors to the missing link
 in triphenylphosphane chalcogenide metallacycles.
;
_journal_issue 44
_journal_name_full 'Dalton transactions (Cambridge, England : 2003)'
_journal_page_first 15801
_journal_page_last 15807
_journal_paper_doi 10.1039/c8dt03062f
_journal_volume 47
_journal_year 2018
_chemical_formula_sum 'C43.5 H36 N O1.5 P2 Pd'
_chemical_formula_weight 765.07
_space_group_crystal_system monoclinic
_space_group_IT_number 15
_space_group_name_Hall '-C 2yc'
_space_group_name_H-M_alt 'C 1 2/c 1'
_symmetry_space_group_name_Hall '-C 2yc'
_symmetry_space_group_name_H-M 'C 1 2/c 1'
_atom_sites_solution_hydrogens geom
_audit_creation_method SHELXL-2016/4
_audit_update_record
;
2018-07-13 deposited with the CCDC.
2018-10-11 downloaded from the CCDC.
;
_cell_angle_alpha 90
_cell_angle_beta 98.266(2)
_cell_angle_gamma 90
_cell_formula_units_Z 8
_cell_length_a 17.7768(7)
_cell_length_b 9.4520(4)
_cell_length_c 42.7751(14)
_cell_measurement_reflns_used 1987
_cell_measurement_temperature 100(2)
_cell_measurement_theta_max 28.185
_cell_measurement_theta_min 2.315
_cell_volume 7112.7(5)
_computing_cell_refinement 'Bruker SAINT'
_computing_data_collection 'Bruker APEX2'
_computing_data_reduction 'Bruker SAINT'
_computing_molecular_graphics 'Bruker SHELXTL'
_computing_publication_material 'Bruker SHELXTL'
_computing_structure_refinement 'SHELXL-2016/4 (Sheldrick, 2016)'
_computing_structure_solution 'SHELXL-2016/4 (Sheldrick, 2016)'
_diffrn_ambient_temperature 100(2)
_diffrn_measured_fraction_theta_full 1.000
_diffrn_measured_fraction_theta_max 0.998
_diffrn_measurement_device_type 'Bruker APEX-II CCD'
_diffrn_measurement_method '\f and \w scans'
_diffrn_radiation_type MoK\a
_diffrn_radiation_wavelength 0.71073
_diffrn_reflns_av_R_equivalents 0.0446
_diffrn_reflns_av_unetI/netI 0.0400
_diffrn_reflns_Laue_measured_fraction_full 1.000
_diffrn_reflns_Laue_measured_fraction_max 0.998
_diffrn_reflns_limit_h_max 23
_diffrn_reflns_limit_h_min -23
_diffrn_reflns_limit_k_max 12
_diffrn_reflns_limit_k_min -12
_diffrn_reflns_limit_l_max 56
_diffrn_reflns_limit_l_min -48
_diffrn_reflns_number 48007
_diffrn_reflns_point_group_measured_fraction_full 1.000
_diffrn_reflns_point_group_measured_fraction_max 0.998
_diffrn_reflns_theta_full 25.242
_diffrn_reflns_theta_max 28.357
_diffrn_reflns_theta_min 0.962
_exptl_absorpt_coefficient_mu 0.649
_exptl_absorpt_correction_T_max 0.8879
_exptl_absorpt_correction_T_min 0.8095
_exptl_absorpt_correction_type multi-scans
_exptl_absorpt_process_details sadabs
_exptl_crystal_colour Yellow
_exptl_crystal_density_diffrn 1.429
_exptl_crystal_description Prism
_exptl_crystal_F_000 3136
_exptl_crystal_size_max 0.300
_exptl_crystal_size_mid 0.250
_exptl_crystal_size_min 0.170
_refine_diff_density_max 0.489
_refine_diff_density_min -1.402
_refine_diff_density_rms 0.097
_refine_ls_extinction_method none
_refine_ls_goodness_of_fit_ref 0.748
_refine_ls_hydrogen_treatment constr
_refine_ls_matrix_type full
_refine_ls_number_parameters 444
_refine_ls_number_reflns 8896
_refine_ls_number_restraints 0
_refine_ls_restrained_S_all 0.748
_refine_ls_R_factor_all 0.0557
_refine_ls_R_factor_gt 0.0465
_refine_ls_shift/su_max 0.001
_refine_ls_shift/su_mean 0.000
_refine_ls_structure_factor_coef Fsqd
_refine_ls_weighting_details 'w=1/[\s^2^(Fo^2^)+(0.0006P)^2^+153.3228P] where P=(Fo^2^+2Fc^2^)/3'
_refine_ls_weighting_scheme calc
_refine_ls_wR_factor_gt 0.0871
_refine_ls_wR_factor_ref 0.0930
_reflns_Friedel_coverage 0.000
_reflns_number_gt 7841
_reflns_number_total 8896
_reflns_threshold_expression 'I > 2\s(I)'
_cod_data_source_file c8dt03062f2.cif
_cod_data_source_block shelx_CCDC1
_cod_depositor_comments 'Adding full bibliography for 7047843--7047847.cif.'
_cod_original_formula_sum 'C43.50 H36 N O1.50 P2 Pd'
_cod_database_code 7047844
_shelx_shelxl_version_number 2016/4
_shelx_space_group_comment
;
The symmetry employed for this shelxl refinement is uniquely defined
by the following loop, which should always be used as a source of
symmetry information in preference to the above space-group names.
They are only intended as comments.
;
_shelx_estimated_absorpt_t_min 0.829
_shelx_estimated_absorpt_t_max 0.898

loop_
_space_group_symop_operation_xyz
'x, y, z'
'-x, y, -z+1/2'
'x+1/2, y+1/2, z'
'-x+1/2, y+1/2, -z+1/2'
'-x, -y, -z'
'x, -y, z-1/2'
'-x+1/2, -y+1/2, -z'
'x+1/2, -y+1/2, z-1/2'

loop_
_atom_site_label
_atom_site_type_symbol
_atom_site_fract_x
_atom_site_fract_y
_atom_site_fract_z
_atom_site_U_iso_or_equiv
_atom_site_adp_type
_atom_site_occupancy
_atom_site_site_symmetry_order
_atom_site_calc_flag
_atom_site_refinement_flags_posn
_atom_site_refinement_flags_adp
_atom_site_refinement_flags_occupancy
PD1 Pd 0.28402(2) 0.50401(2) 0.12779(2) 0.00796(6) Uani 1 1 d . . .
P1 P 0.22472(4) 0.28258(8) 0.08122(2) 0.00844(14) Uani 1 1 d . . .
P2 P 0.25879(4) 0.67019(8) 0.16192(2) 0.00823(14) Uani 1 1 d . . .
C25 C 0.19760(16) 0.3820(3) 0.13763(7) 0.0100(5) Uani 1 1 d . . .
C20 C 0.17599(16) 0.2765(3) 0.11473(6) 0.0092(5) Uani 1 1 d . . .
C24 C 0.15693(17) 0.3815(3) 0.16348(7) 0.0106(6) Uani 1 1 d . . .
H24 H 0.169726 0.448396 0.179971 0.013 Uiso 1 1 calc R U .
C21 C 0.11818(17) 0.1789(3) 0.11673(7) 0.0124(6) Uani 1 1 d . . .
H21 H 0.106122 0.109384 0.100760 0.015 Uiso 1 1 calc R U .
C23 C 0.09837(17) 0.2857(3) 0.16556(7) 0.0130(6) Uani 1 1 d . . .
H23 H 0.071613 0.289671 0.183230 0.016 Uiso 1 1 calc R U .
C22 C 0.07829(17) 0.1846(3) 0.14242(7) 0.0146(6) Uani 1 1 d . . .
H22 H 0.037975 0.120322 0.144045 0.018 Uiso 1 1 calc R U .
C14 C 0.16849(17) 0.3895(3) 0.05166(7) 0.0109(6) Uani 1 1 d . . .
C15 C 0.10841(18) 0.4696(3) 0.06002(7) 0.0162(6) Uani 1 1 d . . .
H15 H 0.094200 0.459931 0.080489 0.019 Uiso 1 1 calc R U .
C17 C 0.08957(19) 0.5771(4) 0.00861(8) 0.0177(7) Uani 1 1 d . . .
H17 H 0.062611 0.640842 -0.006111 0.021 Uiso 1 1 calc R U .
C19 C 0.18864(18) 0.4054(3) 0.02146(7) 0.0147(6) Uani 1 1 d . . .
H19 H 0.229724 0.352255 0.015565 0.018 Uiso 1 1 calc R U .
C16 C 0.06939(19) 0.5632(4) 0.03850(8) 0.0196(7) Uani 1 1 d . . .
H16 H 0.028735 0.617768 0.044318 0.024 Uiso 1 1 calc R U .
C18 C 0.14905(18) 0.4981(4) 0.00013(7) 0.0177(6) Uani 1 1 d . . .
H18 H 0.162725 0.507706 -0.020438 0.021 Uiso 1 1 calc R U .
C8 C 0.23100(17) 0.1061(3) 0.06608(7) 0.0109(6) Uani 1 1 d . . .
C9 C 0.28261(17) 0.0145(3) 0.08318(7) 0.0133(6) Uani 1 1 d . . .
H9 H 0.316967 0.049115 0.100568 0.016 Uiso 1 1 calc R U .
C11 C 0.23348(19) -0.1771(4) 0.04925(8) 0.0188(7) Uani 1 1 d . . .
H11 H 0.233793 -0.274358 0.043694 0.023 Uiso 1 1 calc R U .
C10 C 0.28403(18) -0.1278(3) 0.07486(7) 0.0151(6) Uani 1 1 d . . .
H10 H 0.319134 -0.190655 0.086541 0.018 Uiso 1 1 calc R U .
C13 C 0.18109(18) 0.0554(3) 0.04044(7) 0.0138(6) Uani 1 1 d . . .
H13 H 0.145692 0.117962 0.028816 0.017 Uiso 1 1 calc R U .
C12 C 0.18280(19) -0.0859(4) 0.03179(8) 0.0182(7) Uani 1 1 d . . .
H12 H 0.149444 -0.119935 0.014031 0.022 Uiso 1 1 calc R U .
C4 C 0.46822(17) 0.5167(4) 0.04300(7) 0.0165(6) Uani 1 1 d . . .
H4 H 0.504582 0.556303 0.031276 0.020 Uiso 1 1 calc R U .
C7 C 0.35969(16) 0.4027(3) 0.07671(7) 0.0096(5) Uani 1 1 d . . .
C2 C 0.39227(16) 0.5355(3) 0.08588(7) 0.0107(6) Uani 1 1 d . . .
C5 C 0.43803(17) 0.3846(4) 0.03514(7) 0.0154(6) Uani 1 1 d . . .
H5 H 0.454307 0.332789 0.018304 0.018 Uiso 1 1 calc R U .
C6 C 0.38370(16) 0.3275(3) 0.05193(7) 0.0124(6) Uani 1 1 d . . .
H6 H 0.362899 0.236710 0.046462 0.015 Uiso 1 1 calc R U .
C3 C 0.44555(17) 0.5924(4) 0.06809(7) 0.0143(6) Uani 1 1 d . . .
H3 H 0.466424 0.683430 0.073195 0.017 Uiso 1 1 calc R U .
C26 C 0.15912(16) 0.7209(3) 0.15607(7) 0.0091(5) Uani 1 1 d . . .
C31 C 0.11537(17) 0.7444(3) 0.18009(7) 0.0113(6) Uani 1 1 d . . .
H31 H 0.135590 0.722731 0.201327 0.014 Uiso 1 1 calc R U .
C30 C 0.04226(17) 0.7993(3) 0.17319(7) 0.0146(6) Uani 1 1 d . . .
H30 H 0.013039 0.816376 0.189733 0.018 Uiso 1 1 calc R U .
C28 C 0.05417(18) 0.8034(4) 0.11794(7) 0.0164(6) Uani 1 1 d . . .
H28 H 0.033086 0.822592 0.096685 0.020 Uiso 1 1 calc R U .
C29 C 0.01198(18) 0.8291(4) 0.14213(8) 0.0163(6) Uani 1 1 d . . .
H29 H -0.037806 0.867314 0.137480 0.020 Uiso 1 1 calc R U .
C27 C 0.12731(17) 0.7494(3) 0.12476(7) 0.0130(6) Uani 1 1 d . . .
H27 H 0.156064 0.731643 0.108091 0.016 Uiso 1 1 calc R U .
C38 C 0.30478(16) 0.8421(3) 0.16140(7) 0.0097(5) Uani 1 1 d . . .
C39 C 0.26663(17) 0.9644(3) 0.16783(7) 0.0124(6) Uani 1 1 d . . .
H39 H 0.214441 0.959368 0.170306 0.015 Uiso 1 1 calc R U .
C40 C 0.30373(18) 1.0936(3) 0.17070(7) 0.0147(6) Uani 1 1 d . . .
H40 H 0.277192 1.176562 0.175297 0.018 Uiso 1 1 calc R U .
C43 C 0.38147(17) 0.8508(3) 0.15739(7) 0.0144(6) Uani 1 1 d . . .
H43 H 0.408307 0.767971 0.152955 0.017 Uiso 1 1 calc R U .
C41 C 0.37932(19) 1.1015(4) 0.16686(8) 0.0182(7) Uani 1 1 d . . .
H41 H 0.405011 1.189824 0.168949 0.022 Uiso 1 1 calc R U .
C42 C 0.41795(18) 0.9802(4) 0.15993(8) 0.0186(7) Uani 1 1 d . . .
H42 H 0.469762 0.986417 0.156913 0.022 Uiso 1 1 calc R U .
C37 C 0.27890(17) 0.7128(3) 0.22797(7) 0.0132(6) Uani 1 1 d . . .
H37 H 0.253592 0.800647 0.223676 0.016 Uiso 1 1 calc R U .
C36 C 0.30708(19) 0.6763(4) 0.25891(7) 0.0178(7) Uani 1 1 d . . .
H36 H 0.299122 0.737430 0.275760 0.021 Uiso 1 1 calc R U .
C32 C 0.28756(16) 0.6211(3) 0.20317(7) 0.0104(5) Uani 1 1 d . . .
C34 C 0.35692(19) 0.4596(4) 0.24078(8) 0.0185(7) Uani 1 1 d . . .
H34 H 0.384574 0.374149 0.245197 0.022 Uiso 1 1 calc R U .
C33 C 0.32662(18) 0.4932(4) 0.20988(7) 0.0157(6) Uani 1 1 d . . .
H33 H 0.332385 0.429312 0.193239 0.019 Uiso 1 1 calc R U .
C35 C 0.34660(19) 0.5514(4) 0.26521(8) 0.0189(7) Uani 1 1 d . . .
H35 H 0.366869 0.528058 0.286347 0.023 Uiso 1 1 calc R U .
N1 N 0.30498(14) 0.3546(3) 0.09533(6) 0.0096(5) Uani 1 1 d . . .
O1 O 0.37276(12) 0.6038(2) 0.11058(5) 0.0115(4) Uani 1 1 d . . .
O2 O 0.500000 0.1988(4) 0.250000 0.0389(10) Uani 1 2 d S T P
C44 C 0.500000 0.0716(6) 0.250000 0.0269(11) Uani 1 2 d S T P
C45 C 0.4284(3) -0.0105(6) 0.25035(11) 0.0462(12) Uani 1 1 d . . .
H45A H 0.430967 -0.061646 0.270406 0.069 Uiso 1 1 calc R U .
H45B H 0.422343 -0.078337 0.232830 0.069 Uiso 1 1 calc R U .
H45C H 0.385014 0.054381 0.248034 0.069 Uiso 1 1 calc R U .

loop_
_atom_site_aniso_label
_atom_site_aniso_U_11
_atom_site_aniso_U_22
_atom_site_aniso_U_33
_atom_site_aniso_U_23
_atom_site_aniso_U_13
_atom_site_aniso_U_12
PD1 0.00907(10) 0.00708(10) 0.00770(9) -0.00081(8) 0.00112(7) -0.00010(8)
P1 0.0098(3) 0.0080(3) 0.0076(3) -0.0009(3) 0.0013(3) 0.0004(3)
P2 0.0095(3) 0.0074(3) 0.0075(3) -0.0009(3) 0.0003(3) -0.0004(3)
C25 0.0094(13) 0.0106(14) 0.0090(12) 0.0018(11) -0.0022(10) 0.0027(11)
C20 0.0103(13) 0.0094(13) 0.0080(12) -0.0005(11) 0.0019(10) 0.0029(11)
C24 0.0131(14) 0.0088(14) 0.0096(13) -0.0010(11) 0.0003(10) -0.0001(11)
C21 0.0155(14) 0.0094(14) 0.0116(13) -0.0009(11) -0.0006(11) -0.0019(11)
C23 0.0147(14) 0.0130(15) 0.0118(13) 0.0037(12) 0.0031(11) 0.0018(12)
C22 0.0138(14) 0.0120(15) 0.0186(15) 0.0006(12) 0.0039(12) -0.0031(12)
C14 0.0126(14) 0.0096(14) 0.0094(13) 0.0020(11) -0.0024(10) 0.0016(11)
C15 0.0171(15) 0.0154(16) 0.0160(14) 0.0017(12) 0.0025(12) 0.0034(12)
C17 0.0204(16) 0.0129(15) 0.0169(15) 0.0034(12) -0.0069(12) -0.0002(12)
C19 0.0180(15) 0.0137(15) 0.0127(14) -0.0014(12) 0.0030(11) 0.0028(12)
C16 0.0169(16) 0.0194(17) 0.0214(16) -0.0032(14) -0.0010(13) 0.0065(13)
C18 0.0230(16) 0.0180(15) 0.0113(13) 0.0028(13) -0.0004(11) -0.0045(14)
C8 0.0137(14) 0.0096(14) 0.0103(13) -0.0014(11) 0.0053(11) 0.0007(11)
C9 0.0183(14) 0.0109(15) 0.0103(12) -0.0014(11) 0.0011(11) 0.0012(12)
C11 0.0237(17) 0.0107(15) 0.0235(16) -0.0026(13) 0.0079(13) -0.0008(13)
C10 0.0196(15) 0.0119(15) 0.0142(14) 0.0036(12) 0.0038(12) 0.0050(12)
C13 0.0147(14) 0.0128(15) 0.0133(14) -0.0009(12) 0.0001(11) -0.0004(12)
C12 0.0208(16) 0.0139(16) 0.0192(16) -0.0085(13) -0.0003(13) -0.0034(13)
C4 0.0106(13) 0.0250(18) 0.0144(13) 0.0053(13) 0.0032(11) 0.0013(13)
C7 0.0068(12) 0.0133(14) 0.0084(12) 0.0029(11) 0.0005(10) 0.0025(11)
C2 0.0094(13) 0.0127(15) 0.0092(12) 0.0014(11) -0.0013(10) 0.0020(11)
C5 0.0127(14) 0.0253(18) 0.0082(13) -0.0003(12) 0.0015(11) 0.0049(13)
C6 0.0110(13) 0.0145(15) 0.0111(13) -0.0002(12) -0.0004(10) 0.0013(11)
C3 0.0119(14) 0.0149(15) 0.0158(14) 0.0007(12) 0.0008(11) -0.0009(12)
C26 0.0103(13) 0.0063(13) 0.0108(13) -0.0025(11) 0.0015(10) 0.0004(10)
C31 0.0138(14) 0.0103(14) 0.0096(13) -0.0014(11) 0.0011(11) -0.0029(11)
C30 0.0116(14) 0.0153(15) 0.0175(15) -0.0026(12) 0.0044(11) -0.0013(12)
C28 0.0150(15) 0.0175(16) 0.0156(14) 0.0045(12) -0.0010(12) 0.0004(12)
C29 0.0109(14) 0.0150(15) 0.0224(16) 0.0036(13) 0.0009(12) 0.0004(12)
C27 0.0146(14) 0.0134(15) 0.0114(13) 0.0010(11) 0.0026(11) -0.0006(12)
C38 0.0125(13) 0.0074(13) 0.0088(12) -0.0002(11) 0.0004(10) -0.0014(11)
C39 0.0135(14) 0.0094(14) 0.0144(14) -0.0002(11) 0.0016(11) -0.0025(11)
C40 0.0188(15) 0.0088(14) 0.0162(14) 0.0011(12) 0.0010(12) 0.0006(12)
C43 0.0123(14) 0.0142(15) 0.0165(14) -0.0027(12) 0.0011(11) 0.0006(12)
C41 0.0209(16) 0.0131(15) 0.0199(16) 0.0023(13) 0.0005(13) -0.0065(13)
C42 0.0131(14) 0.0169(17) 0.0258(16) -0.0007(14) 0.0027(12) -0.0033(12)
C37 0.0128(14) 0.0122(15) 0.0142(14) -0.0009(12) 0.0002(11) -0.0007(11)
C36 0.0215(16) 0.0220(17) 0.0095(14) -0.0031(12) 0.0003(12) -0.0029(13)
C32 0.0097(13) 0.0104(14) 0.0104(13) 0.0010(11) -0.0005(10) -0.0026(11)
C34 0.0204(16) 0.0133(15) 0.0210(16) 0.0069(13) 0.0002(13) 0.0024(12)
C33 0.0211(15) 0.0102(14) 0.0149(14) -0.0003(12) -0.0003(11) 0.0009(13)
C35 0.0218(16) 0.0205(17) 0.0130(14) 0.0053(13) -0.0019(12) -0.0026(13)
N1 0.0114(11) 0.0078(12) 0.0097(11) -0.0004(9) 0.0022(9) 0.0013(9)
O1 0.0115(10) 0.0114(10) 0.0121(10) -0.0013(8) 0.0033(8) -0.0012(8)
O2 0.044(3) 0.022(2) 0.049(3) 0.000 0.002(2) 0.000
C44 0.041(3) 0.024(3) 0.017(2) 0.000 0.008(2) 0.000
C45 0.064(3) 0.040(3) 0.036(2) 0.003(2) 0.012(2) -0.017(2)

loop_
_atom_type_symbol
_atom_type_description
_atom_type_scat_dispersion_real
_atom_type_scat_dispersion_imag
_atom_type_scat_source
C C 0.0033 0.0016 'International Tables Vol C Tables 4.2.6.8 and 6.1.1.4'
H H 0.0000 0.0000 'International Tables Vol C Tables 4.2.6.8 and 6.1.1.4'
N N 0.0061 0.0033 'International Tables Vol C Tables 4.2.6.8 and 6.1.1.4'
O O 0.0106 0.0060 'International Tables Vol C Tables 4.2.6.8 and 6.1.1.4'
P P 0.1023 0.0942 'International Tables Vol C Tables 4.2.6.8 and 6.1.1.4'
Pd Pd -0.9988 1.0072 'International Tables Vol C Tables 4.2.6.8 and 6.1.1.4'

loop_
_geom_angle_atom_site_label_1
_geom_angle_atom_site_label_2
_geom_angle_atom_site_label_3
_geom_angle
_geom_angle_site_symmetry_3
C25 PD1 N1 88.02(11) .
C25 PD1 O1 169.21(10) .
N1 PD1 O1 81.40(9) .
C25 PD1 P2 92.03(9) .
N1 PD1 P2 178.19(7) .
O1 PD1 P2 98.48(6) .
C25 PD1 P1 61.93(8) .
N1 PD1 P1 31.16(7) .
O1 PD1 P1 107.35(6) .
P2 PD1 P1 147.89(3) .
N1 P1 C20 102.63(13) .
N1 P1 C8 115.31(14) .
C20 P1 C8 108.82(14) .
N1 P1 C14 113.31(14) .
C20 P1 C14 107.34(14) .
C8 P1 C14 108.91(14) .
N1 P1 PD1 41.02(9) .
C20 P1 PD1 69.53(10) .
C8 P1 PD1 149.19(10) .
C14 P1 PD1 100.51(10) .
C26 P2 C38 101.17(14) .
C26 P2 C32 109.41(13) .
C38 P2 C32 100.08(13) .
C26 P2 PD1 112.25(9) .
C38 P2 PD1 119.14(10) .
C32 P2 PD1 113.48(10) .
C24 C25 C20 115.1(3) .
C24 C25 PD1 131.3(2) .
C20 C25 PD1 113.5(2) .
C21 C20 C25 123.7(3) .
C21 C20 P1 121.3(2) .
C25 C20 P1 114.9(2) .
C23 C24 C25 121.7(3) .
C22 C21 C20 119.1(3) .
C22 C23 C24 121.4(3) .
C23 C22 C21 118.9(3) .
C15 C14 C19 119.0(3) .
C15 C14 P1 119.4(2) .
C19 C14 P1 121.2(2) .
C16 C15 C14 120.2(3) .
C16 C17 C18 120.0(3) .
C18 C19 C14 120.3(3) .
C17 C16 C15 120.2(3) .
C19 C18 C17 120.3(3) .
C9 C8 C13 119.9(3) .
C9 C8 P1 117.3(2) .
C13 C8 P1 122.5(2) .
C8 C9 C10 120.1(3) .
C12 C11 C10 120.8(3) .
C9 C10 C11 119.4(3) .
C12 C13 C8 120.3(3) .
C11 C12 C13 119.5(3) .
C5 C4 C3 120.3(3) .
C6 C7 C2 120.4(3) .
C6 C7 N1 125.0(3) .
C2 C7 N1 114.6(3) .
O1 C2 C3 121.3(3) .
O1 C2 C7 120.6(3) .
C3 C2 C7 118.1(3) .
C4 C5 C6 119.9(3) .
C5 C6 C7 120.3(3) .
C4 C3 C2 120.8(3) .
C31 C26 C27 118.8(3) .
C31 C26 P2 125.2(2) .
C27 C26 P2 115.7(2) .
C30 C31 C26 120.5(3) .
C29 C30 C31 120.0(3) .
C29 C28 C27 120.0(3) .
C28 C29 C30 120.1(3) .
C28 C27 C26 120.5(3) .
C39 C38 C43 119.2(3) .
C39 C38 P2 120.5(2) .
C43 C38 P2 120.0(2) .
C40 C39 C38 120.8(3) .
C41 C40 C39 119.8(3) .
C42 C43 C38 119.7(3) .
C40 C41 C42 120.1(3) .
C43 C42 C41 120.4(3) .
C36 C37 C32 120.4(3) .
C35 C36 C37 120.1(3) .
C37 C32 C33 119.0(3) .
C37 C32 P2 122.1(2) .
C33 C32 P2 118.6(2) .
C35 C34 C33 119.8(3) .
C34 C33 C32 120.3(3) .
C36 C35 C34 120.4(3) .
C7 N1 P1 124.4(2) .
C7 N1 PD1 111.43(19) .
P1 N1 PD1 107.82(13) .
C2 O1 PD1 111.27(18) .
O2 C44 C45 121.4(3) .
O2 C44 C45 121.4(3) 2_655
C45 C44 C45 117.3(6) 2_655

loop_
_geom_bond_atom_site_label_1
_geom_bond_atom_site_label_2
_geom_bond_distance
_geom_bond_site_symmetry_2
PD1 C25 2.013(3) .
PD1 N1 2.052(2) .
PD1 O1 2.063(2) .
PD1 P2 2.2335(8) .
PD1 P1 2.9758(8) .
P1 N1 1.617(3) .
P1 C20 1.779(3) .
P1 C8 1.799(3) .
P1 C14 1.804(3) .
P2 C26 1.818(3) .
P2 C38 1.821(3) .
P2 C32 1.825(3) .
C25 C24 1.406(4) .
C25 C20 1.412(4) .
C20 C21 1.392(4) .
C24 C23 1.393(4) .
C21 C22 1.392(4) .
C23 C22 1.385(4) .
C14 C15 1.397(4) .
C14 C19 1.397(4) .
C15 C16 1.388(4) .
C17 C16 1.383(5) .
C17 C18 1.385(5) .
C19 C18 1.383(4) .
C8 C9 1.390(4) .
C8 C13 1.393(4) .
C9 C10 1.392(4) .
C11 C12 1.385(5) .
C11 C10 1.394(5) .
C13 C12 1.388(4) .
C4 C5 1.382(5) .
C4 C3 1.397(4) .
C7 C6 1.394(4) .
C7 C2 1.414(4) .
C7 N1 1.418(4) .
C2 O1 1.326(3) .
C2 C3 1.404(4) .
C5 C6 1.393(4) .
C26 C31 1.393(4) .
C26 C27 1.403(4) .
C31 C30 1.391(4) .
C30 C29 1.389(4) .
C28 C29 1.384(4) .
C28 C27 1.388(4) .
C38 C39 1.387(4) .
C38 C43 1.401(4) .
C39 C40 1.385(4) .
C40 C41 1.379(5) .
C43 C42 1.382(4) .
C41 C42 1.389(5) .
C37 C36 1.390(4) .
C37 C32 1.395(4) .
C36 C35 1.380(5) .
C32 C33 1.403(4) .
C34 C35 1.391(5) .
C34 C33 1.391(4) .
O2 C44 1.202(7) .
C44 C45 1.492(5) .
C44 C45 1.492(5) 2_655
